data_4024618
loop_
_publ_author_name
'Carlos Saavedra'
'Rosendo Hern\'andez'
'Alicia Boto'
'Eleuterio \'Alvarez'

_publ_section_title
;
Catalytic, One-Pot Synthesis of \b-Amino Acids from \a-Amino Acids.
Preparation of \a,\b-Peptide Derivatives
;
_journal_name_full 'Journal of Organic Chemistry'
_journal_page_first 4655
_journal_page_last 4665
_journal_paper_doi 10.1021/jo9004487
_journal_volume 74
_journal_year 2009
_chemical_absolute_configuration rmad
_chemical_formula_moiety 'C31 H40 I N3 O5'
_chemical_formula_sum 'C31 H40 I N3 O5'
_chemical_formula_weight 661.56
_chemical_name_systematic
; 
 ? 
;
_space_group_IT_number 1
_symmetry_cell_setting triclinic
_symmetry_space_group_name_Hall 'P 1'
_symmetry_space_group_name_H-M 'P 1'
_atom_sites_solution_hydrogens geom
_atom_sites_solution_primary direct
_atom_sites_solution_secondary difmap
_audit_creation_method SHELXL-97
_cell_angle_alpha 95.264(4)
_cell_angle_beta 90.527(4)
_cell_angle_gamma 91.967(4)
_cell_formula_units_Z 2
_cell_length_a 9.8375(13)
_cell_length_b 10.8487(14)
_cell_length_c 14.9223(18)
_cell_measurement_reflns_used 6526
_cell_measurement_temperature 173(2)
_cell_measurement_theta_max 26.58
_cell_measurement_theta_min 2.43
_cell_volume 1584.8(3)
_computing_cell_refinement 'Bruker (2006). APEX 2. Version 2.1.'
_computing_data_collection 'Bruker (2006). APEX 2. Version 2.1.'
_computing_data_reduction 'Bruker (2006). APEX 2. Version 2.1.'
_computing_molecular_graphics 'XP, SHELXTL v. 6.14 (Bruker, 2003)'
_computing_publication_material 'XCIF, SHELXTL v. 6.14 (Bruker, 2003)'
_computing_structure_refinement 'XL, SHELXTL v. 6.14 (Bruker, 2003)'
_computing_structure_solution 'Bruker (2006). APEX 2. Version 2.1.'
_diffrn_ambient_temperature 173(2)
_diffrn_detector_area_resol_mean 8.26
_diffrn_measured_fraction_theta_full 0.964
_diffrn_measured_fraction_theta_max 0.964
_diffrn_measurement_device_type
;
 Bruker-Nonius X8kappa APEX II CCD area detector'
;
_diffrn_measurement_method 'phi and omega scans with narrow frames'
_diffrn_radiation_monochromator graphite
_diffrn_radiation_source 'fine-focus sealed tube'
_diffrn_radiation_type MoK\a
_diffrn_radiation_wavelength 0.71073
_diffrn_reflns_av_R_equivalents 0.0447
_diffrn_reflns_av_sigmaI/netI 0.0639
_diffrn_reflns_limit_h_max 13
_diffrn_reflns_limit_h_min -14
_diffrn_reflns_limit_k_max 15
_diffrn_reflns_limit_k_min -13
_diffrn_reflns_limit_l_max 17
_diffrn_reflns_limit_l_min -21
_diffrn_reflns_number 42926
_diffrn_reflns_theta_full 30.68
_diffrn_reflns_theta_max 30.68
_diffrn_reflns_theta_min 2.23
_diffrn_standards_decay_% 0
_exptl_absorpt_coefficient_mu 1.052
_exptl_absorpt_correction_T_max 0.7864
_exptl_absorpt_correction_T_min 0.6724
_exptl_absorpt_correction_type multi-scan
_exptl_absorpt_process_details
;
 SADABS, Bruker (2006). APEX 2. Version 2.1. Bruker Analytical
 X-ray Solutions, Madison, Wisconsin, USA.
;
_exptl_crystal_colour colourless
_exptl_crystal_density_diffrn 1.386
_exptl_crystal_density_method 'not measured'
_exptl_crystal_description block
_exptl_crystal_F_000 680
_exptl_crystal_size_max 0.41
_exptl_crystal_size_mid 0.35
_exptl_crystal_size_min 0.24
_refine_diff_density_max 3.953
_refine_diff_density_min -2.157
_refine_diff_density_rms 0.183
_refine_ls_abs_structure_details 'Flack H D (1983), Acta Cryst. A39, 876-881'
_refine_ls_abs_structure_Flack 0.02(2)
_refine_ls_extinction_method none
_refine_ls_goodness_of_fit_ref 1.060
_refine_ls_hydrogen_treatment mixed
_refine_ls_matrix_type fullcycle
_refine_ls_number_parameters 743
_refine_ls_number_reflns 14751
_refine_ls_number_restraints 7
_refine_ls_restrained_S_all 1.060
_refine_ls_R_factor_all 0.0679
_refine_ls_R_factor_gt 0.0589
_refine_ls_shift/su_max 0.004
_refine_ls_shift/su_mean 0.000
_refine_ls_structure_factor_coef Fsqd
_refine_ls_weighting_details 'calc w=1/[\s^2^(Fo^2^)+(0.1371P)^2^+0.2194P] where P=(Fo^2^+2Fc^2^)/3'
_refine_ls_weighting_scheme calc
_refine_ls_wR_factor_gt 0.1633
_refine_ls_wR_factor_ref 0.1712
_reflns_number_gt 12504
_reflns_number_total 14751
_reflns_threshold_expression >2sigma(I)
_cod_data_source_file jo9004487_si_017.cif
_cod_data_source_block 113
_cod_depositor_comments
;
The following automatic conversions were performed:
'_symmetry_cell_setting' value 'Triclinic' changed to 'triclinic'
according to '/home/saulius/struct/CIF-dictionaries/cif_core.dic'
dictionary named 'cif_core.dic' version 2.4.1 from 2010-06-29.

Automatic conversion script
Id: cif_fix_enum 1527 2010-12-29 10:47:43Z saulius 
;
_cod_original_sg_symbol_H-M P1
_cod_database_code 4024618

loop_
_symmetry_equiv_pos_as_xyz
'x, y, z'

loop_
_atom_site_label
_atom_site_type_symbol
_atom_site_fract_x
_atom_site_fract_y
_atom_site_fract_z
_atom_site_U_iso_or_equiv
_atom_site_adp_type
_atom_site_occupancy
_atom_site_symmetry_multiplicity
_atom_site_calc_flag
_atom_site_refinement_flags
_atom_site_disorder_assembly
_atom_site_disorder_group
I1 I 0.22645(5) 1.50184(4) -0.10057(3) 0.03814(11) Uani 1 1 d . . .
O1 O 0.1595(5) 0.7798(5) 0.2582(4) 0.0442(12) Uani 1 1 d . . .
O2 O -0.0330(5) 0.8190(5) 0.3323(4) 0.0411(11) Uani 1 1 d . . .
O3 O 0.6669(4) 0.8392(4) 0.1720(3) 0.0325(9) Uani 1 1 d . . .
O4 O 0.3254(5) 1.0029(4) 0.1554(3) 0.0321(9) Uani 1 1 d . . .
O1' O 0.3224(5) 0.9199(5) 0.4868(3) 0.0390(10) Uani 1 1 d . . .
N1 N 0.2906(5) 0.9830(5) 0.3494(4) 0.0328(10) Uani 1 1 d D . .
H1N H 0.324(9) 0.994(8) 0.295(3) 0.039 Uiso 1 1 d D . .
N2 N 0.4703(5) 0.8004(4) 0.2430(3) 0.0244(8) Uani 1 1 d D . .
H2N H 0.381(3) 0.782(7) 0.238(5) 0.029 Uiso 1 1 d D . .
N1" N 0.4515(5) 0.9250(5) 0.0407(4) 0.0278(10) Uani 1 1 d . . .
C1 C 0.0936(6) 0.8466(6) 0.3099(4) 0.0325(12) Uani 1 1 d . . .
C2 C 0.1422(6) 0.9731(6) 0.3531(4) 0.0310(11) Uani 1 1 d . . .
H2 H 0.1158 0.9788 0.4179 0.037 Uiso 1 1 calc R . .
C3 C 0.0752(7) 1.0773(6) 0.3097(5) 0.0357(13) Uani 1 1 d . . .
H3A H -0.0246 1.0663 0.3150 0.043 Uiso 1 1 calc R . .
H3B H 0.0967 1.0697 0.2448 0.043 Uiso 1 1 calc R . .
C4 C 0.1172(11) 1.2074(8) 0.3493(6) 0.058(2) Uani 1 1 d . . .
H4 H 0.2161 1.2207 0.3369 0.069 Uiso 1 1 calc R . .
C5 C 0.100(2) 1.2275(11) 0.4469(8) 0.110(6) Uani 1 1 d . . .
H5A H 0.0068 1.2018 0.4621 0.094 Uiso 1 1 calc R . .
H5B H 0.1154 1.3155 0.4666 0.094 Uiso 1 1 calc R . .
H5C H 0.1647 1.1785 0.4772 0.094 Uiso 1 1 calc R . .
C6 C 0.0402(11) 1.3015(8) 0.3013(7) 0.060(2) Uani 1 1 d . . .
H6A H -0.0576 1.2891 0.3107 0.090 Uiso 1 1 calc R . .
H6B H 0.0592 1.2907 0.2368 0.090 Uiso 1 1 calc R . .
H6C H 0.0693 1.3853 0.3256 0.090 Uiso 1 1 calc R . .
C7 C -0.0949(7) 0.7033(7) 0.2944(5) 0.0417(15) Uani 1 1 d . . .
H7A H -0.1636 0.7195 0.2493 0.063 Uiso 1 1 calc R . .
H7B H -0.1382 0.6604 0.3422 0.063 Uiso 1 1 calc R . .
H7C H -0.0250 0.6514 0.2658 0.063 Uiso 1 1 calc R . .
C8 C 0.5430(6) 0.8187(5) 0.1704(4) 0.0255(10) Uani 1 1 d . . .
C9 C 0.3751(6) 1.0136(5) 0.0814(4) 0.0265(10) Uani 1 1 d . . .
C10 C 0.3456(6) 1.1260(5) 0.0331(4) 0.0276(10) Uani 1 1 d . . .
C11 C 0.4436(6) 1.1936(6) -0.0112(4) 0.0320(11) Uani 1 1 d . . .
H11 H 0.5333 1.1641 -0.0164 0.038 Uiso 1 1 calc R . .
C12 C 0.4133(7) 1.3019(6) -0.0474(5) 0.0376(13) Uani 1 1 d . . .
H12 H 0.4814 1.3484 -0.0758 0.045 Uiso 1 1 calc R . .
C13 C 0.2793(6) 1.3416(6) -0.0414(4) 0.0317(11) Uani 1 1 d . . .
C14 C 0.1802(6) 1.2772(6) 0.0026(5) 0.0335(12) Uani 1 1 d . . .
H14 H 0.0899 1.3055 0.0063 0.040 Uiso 1 1 calc R . .
C15 C 0.2148(6) 1.1705(6) 0.0412(4) 0.0294(11) Uani 1 1 d . . .
H15 H 0.1485 1.1274 0.0735 0.035 Uiso 1 1 calc R . .
C1' C 0.3694(6) 0.9455(5) 0.4140(4) 0.0291(11) Uani 1 1 d . . .
C2' C 0.5191(6) 0.9256(5) 0.3921(4) 0.0292(11) Uani 1 1 d . . .
C3' C 0.5273(6) 0.7973(5) 0.3328(4) 0.0277(10) Uani 1 1 d . . .
H3' H 0.6255 0.7778 0.3264 0.033 Uiso 1 1 calc R . .
C4' C 0.4565(7) 0.6917(6) 0.3786(4) 0.0349(12) Uani 1 1 d . . .
H4'1 H 0.4957 0.6902 0.4398 0.042 Uiso 1 1 calc R . .
H4'2 H 0.3588 0.7090 0.3849 0.042 Uiso 1 1 calc R . .
C5' C 0.4700(7) 0.5652(6) 0.3278(4) 0.0322(11) Uani 1 1 d . . .
C6' C 0.3721(7) 0.5194(7) 0.2644(5) 0.0412(14) Uani 1 1 d . . .
H6' H 0.2985 0.5697 0.2515 0.049 Uiso 1 1 calc R . .
C7' C 0.3794(9) 0.4016(8) 0.2194(6) 0.0513(19) Uani 1 1 d . . .
H7' H 0.3122 0.3716 0.1759 0.062 Uiso 1 1 calc R . .
C8' C 0.4866(9) 0.3295(7) 0.2394(5) 0.0431(15) Uani 1 1 d . . .
H8' H 0.4922 0.2484 0.2100 0.052 Uiso 1 1 calc R . .
C9' C 0.5867(7) 0.3738(7) 0.3021(5) 0.0395(14) Uani 1 1 d . . .
H9' H 0.6598 0.3231 0.3151 0.047 Uiso 1 1 calc R . .
C10' C 0.5791(7) 0.4924(6) 0.3454(5) 0.0346(12) Uani 1 1 d . . .
H10' H 0.6484 0.5237 0.3869 0.042 Uiso 1 1 calc R . .
C11' C 0.5792(7) 1.0322(6) 0.3388(5) 0.0350(12) Uani 1 1 d . . .
H11A H 0.5219 1.0404 0.2858 0.053 Uiso 1 1 calc R . .
H11B H 0.6717 1.0128 0.3198 0.053 Uiso 1 1 calc R . .
H11C H 0.5815 1.1102 0.3776 0.053 Uiso 1 1 calc R . .
C12' C 0.6030(7) 0.9231(7) 0.4785(5) 0.0383(14) Uani 1 1 d . . .
H12A H 0.6041 1.0051 0.5121 0.057 Uiso 1 1 calc R . .
H12B H 0.6964 0.9011 0.4633 0.057 Uiso 1 1 calc R . .
H12C H 0.5626 0.8616 0.5154 0.057 Uiso 1 1 calc R . .
C2" C 0.4616(6) 0.8062(5) 0.0819(4) 0.0259(11) Uani 1 1 d . . .
H2" H 0.3682 0.7713 0.0922 0.031 Uiso 1 1 calc R . .
C3" C 0.5327(7) 0.7214(6) 0.0100(4) 0.0328(13) Uani 1 1 d . . .
H3"1 H 0.4996 0.6343 0.0107 0.039 Uiso 1 1 calc R . .
H3"2 H 0.6326 0.7260 0.0194 0.039 Uiso 1 1 calc R . .
C4" C 0.4921(8) 0.7748(6) -0.0801(5) 0.0362(14) Uani 1 1 d . . .
H4"1 H 0.5577 0.7521 -0.1283 0.043 Uiso 1 1 calc R . .
H4"2 H 0.3996 0.7454 -0.1004 0.043 Uiso 1 1 calc R . .
C5" C 0.4978(7) 0.9132(6) -0.0535(4) 0.0333(12) Uani 1 1 d . . .
H5"1 H 0.5917 0.9480 -0.0578 0.040 Uiso 1 1 calc R . .
H5"2 H 0.4369 0.9565 -0.0924 0.040 Uiso 1 1 calc R . .
I21 I 0.76772(4) 0.10770(4) 1.12595(3) 0.03451(10) Uani 1 1 d . . .
O21 O 0.6692(5) 0.7803(6) 0.7009(4) 0.0474(12) Uani 1 1 d . . .
O22 O 0.4586(6) 0.7145(8) 0.6616(5) 0.0670(19) Uani 1 1 d . . .
O23 O 1.1388(4) 0.7349(4) 0.8207(3) 0.0325(9) Uani 1 1 d . . .
O24 O 0.8079(5) 0.5756(5) 0.8351(3) 0.0393(10) Uani 1 1 d . . .
O21' O 0.8065(6) 0.6274(7) 0.4989(4) 0.0559(16) Uani 1 1 d . . .
N21 N 0.7776(6) 0.5599(6) 0.6368(4) 0.0392(12) Uani 1 1 d D . .
H21N H 0.785(10) 0.570(9) 0.6976(15) 0.047 Uiso 1 1 d D . .
N22 N 0.9621(5) 0.7650(4) 0.7270(3) 0.0241(8) Uani 1 1 d D . .
H22N H 0.871(2) 0.774(7) 0.723(5) 0.029 Uiso 1 1 d D . .
N21" N 0.9106(5) 0.6962(5) 0.9480(3) 0.0267(9) Uani 1 1 d . . .
C21 C 0.5924(7) 0.6984(8) 0.6679(5) 0.0419(15) Uani 1 1 d . . .
C22 C 0.6292(7) 0.5714(8) 0.6332(4) 0.0430(16) Uani 1 1 d . . .
H22 H 0.5985 0.5567 0.5689 0.052 Uiso 1 1 calc R . .
C23 C 0.5624(8) 0.4703(9) 0.6859(5) 0.052(2) Uani 1 1 d . . .
H23A H 0.6034 0.4773 0.7470 0.063 Uiso 1 1 calc R . .
H23B H 0.4647 0.4877 0.6926 0.063 Uiso 1 1 calc R . .
C24 C 0.5732(13) 0.3412(11) 0.6466(8) 0.069(3) Uani 1 1 d . . .
H24 H 0.6687 0.3273 0.6267 0.083 Uiso 1 1 calc R . .
C25 C 0.470(3) 0.3215(16) 0.5589(11) 0.125(8) Uani 1 1 d . . .
H25A H 0.3815 0.2884 0.5773 0.128 Uiso 1 1 calc R . .
H25B H 0.5086 0.2631 0.5128 0.128 Uiso 1 1 calc R . .
H25C H 0.4579 0.4011 0.5343 0.128 Uiso 1 1 calc R . .
C26 C 0.5317(14) 0.2455(13) 0.7098(10) 0.084(4) Uani 1 1 d . . .
H26A H 0.5947 0.2514 0.7614 0.127 Uiso 1 1 calc R . .
H26B H 0.5343 0.1626 0.6779 0.127 Uiso 1 1 calc R . .
H26C H 0.4392 0.2606 0.7309 0.127 Uiso 1 1 calc R . .
C27 C 0.4092(8) 0.8353(11) 0.6918(8) 0.066(3) Uani 1 1 d . . .
H27A H 0.4831 0.8861 0.7225 0.099 Uiso 1 1 calc R . .
H27B H 0.3340 0.8259 0.7336 0.099 Uiso 1 1 calc R . .
H27C H 0.3771 0.8758 0.6399 0.099 Uiso 1 1 calc R . .
C28 C 1.0199(5) 0.7606(5) 0.8077(4) 0.0232(9) Uani 1 1 d . . .
C29 C 0.8496(6) 0.5893(6) 0.9150(4) 0.0302(11) Uani 1 1 d . . .
C30 C 0.8325(6) 0.4823(6) 0.9705(4) 0.0281(10) Uani 1 1 d . . .
C31 C 0.8121(8) 0.4929(6) 1.0632(4) 0.0360(13) Uani 1 1 d . . .
H31 H 0.8096 0.5722 1.0957 0.043 Uiso 1 1 calc R . .
C32 C 0.7953(7) 0.3857(6) 1.1079(4) 0.0342(12) Uani 1 1 d . . .
H32 H 0.7814 0.3929 1.1711 0.041 Uiso 1 1 calc R . .
C33 C 0.7987(6) 0.2695(6) 1.0615(4) 0.0286(11) Uani 1 1 d . . .
C34 C 0.8124(6) 0.2586(6) 0.9677(4) 0.0295(11) Uani 1 1 d . . .
H34 H 0.8091 0.1794 0.9346 0.035 Uiso 1 1 calc R . .
C35 C 0.8309(7) 0.3646(6) 0.9245(4) 0.0322(12) Uani 1 1 d . . .
H35 H 0.8429 0.3572 0.8611 0.039 Uiso 1 1 calc R . .
C21' C 0.8572(7) 0.6027(6) 0.5703(4) 0.0348(13) Uani 1 1 d . . .
C22' C 1.0102(7) 0.6191(6) 0.5927(4) 0.0326(12) Uani 1 1 d . . .
C23' C 1.0341(6) 0.7513(5) 0.6421(4) 0.0266(10) Uani 1 1 d . . .
H23' H 1.1334 0.7615 0.6567 0.032 Uiso 1 1 calc R . .
C24' C 0.9976(8) 0.8570(6) 0.5873(5) 0.0385(14) Uani 1 1 d . . .
H24A H 1.0595 0.8577 0.5354 0.046 Uiso 1 1 calc R . .
H24B H 0.9038 0.8416 0.5632 0.046 Uiso 1 1 calc R . .
C25' C 1.0062(7) 0.9828(6) 0.6398(4) 0.0344(12) Uani 1 1 d . . .
C26' C 0.8883(9) 1.0367(9) 0.6736(7) 0.060(2) Uani 1 1 d . . .
H26' H 0.8021 0.9970 0.6596 0.072 Uiso 1 1 calc R . .
C27' C 0.8960(10) 1.1478(11) 0.7274(9) 0.072(3) Uani 1 1 d . . .
H27' H 0.8158 1.1814 0.7530 0.086 Uiso 1 1 calc R . .
C28' C 1.0238(10) 1.2116(8) 0.7443(8) 0.061(2) Uani 1 1 d . . .
H28' H 1.0302 1.2916 0.7762 0.073 Uiso 1 1 calc R . .
C29' C 1.1352(11) 1.1537(10) 0.7131(12) 0.096(5) Uani 1 1 d . . .
H29' H 1.2223 1.1902 0.7290 0.095 Uiso 1 1 calc R . .
C30' C 1.1278(10) 1.0430(9) 0.6587(11) 0.079(4) Uani 1 1 d . . .
H30' H 1.2087 1.0088 0.6344 0.095 Uiso 1 1 calc R . .
C31' C 1.0890(9) 0.6118(7) 0.5047(5) 0.0442(16) Uani 1 1 d . . .
H31A H 1.1839 0.6390 0.5171 0.066 Uiso 1 1 calc R . .
H31B H 1.0481 0.6657 0.4634 0.066 Uiso 1 1 calc R . .
H31C H 1.0857 0.5262 0.4772 0.066 Uiso 1 1 calc R . .
C32' C 1.0610(8) 0.5215(6) 0.6506(5) 0.0395(14) Uani 1 1 d . . .
H32A H 1.0194 0.5324 0.7101 0.059 Uiso 1 1 calc R . .
H32B H 1.1601 0.5304 0.6572 0.059 Uiso 1 1 calc R . .
H32C H 1.0361 0.4388 0.6219 0.059 Uiso 1 1 calc R . .
C22" C 0.9261(6) 0.7968(5) 0.8871(4) 0.0269(10) Uani 1 1 d . . .
H22" H 0.8352 0.8195 0.8645 0.032 Uiso 1 1 calc R . .
C23" C 0.9912(8) 0.9050(6) 0.9486(5) 0.0359(13) Uani 1 1 d . . .
H23C H 1.0534 0.9562 0.9143 0.043 Uiso 1 1 calc R . .
H23D H 0.9206 0.9581 0.9768 0.043 Uiso 1 1 calc R . .
C24" C 1.0695(8) 0.8414(7) 1.0197(4) 0.0383(14) Uani 1 1 d . . .
H24C H 1.1588 0.8142 0.9969 0.046 Uiso 1 1 calc R . .
H24D H 1.0838 0.8973 1.0755 0.046 Uiso 1 1 calc R . .
C25" C 0.9763(7) 0.7310(6) 1.0360(4) 0.0328(12) Uani 1 1 d . . .
H25D H 1.0291 0.6621 1.0556 0.039 Uiso 1 1 calc R . .
H25E H 0.9079 0.7544 1.0822 0.039 Uiso 1 1 calc R . .

loop_
_atom_site_aniso_label
_atom_site_aniso_U_11
_atom_site_aniso_U_22
_atom_site_aniso_U_33
_atom_site_aniso_U_23
_atom_site_aniso_U_13
_atom_site_aniso_U_12
I1 0.0396(2) 0.03226(19) 0.0452(2) 0.01797(16) -0.00511(16) 0.00168(14)
O1 0.035(2) 0.044(3) 0.053(3) 0.001(2) 0.013(2) -0.0016(19)
O2 0.034(2) 0.052(3) 0.039(3) 0.011(2) 0.0112(18) 0.0055(19)
O3 0.0278(19) 0.047(2) 0.0246(19) 0.0156(18) 0.0004(14) 0.0002(17)
O4 0.038(2) 0.039(2) 0.0217(19) 0.0117(17) 0.0033(15) 0.0116(17)
O1' 0.046(2) 0.053(3) 0.0215(19) 0.0164(19) 0.0098(17) 0.018(2)
N1 0.032(2) 0.040(3) 0.027(2) 0.009(2) 0.0054(18) 0.007(2)
N2 0.0245(19) 0.028(2) 0.022(2) 0.0072(17) 0.0027(15) 0.0032(16)
N1" 0.033(2) 0.029(2) 0.022(2) 0.0119(19) -0.0015(18) 0.0026(19)
C1 0.026(2) 0.042(3) 0.032(3) 0.015(2) 0.006(2) 0.005(2)
C2 0.033(3) 0.041(3) 0.021(2) 0.012(2) 0.0028(19) 0.009(2)
C3 0.037(3) 0.043(3) 0.031(3) 0.014(3) 0.005(2) 0.013(2)
C4 0.084(6) 0.044(4) 0.046(4) 0.006(3) -0.030(4) 0.013(4)
C5 0.084(7) 0.050(6) 0.066(5) 0.009(5) -0.019(8) 0.023(9)
C6 0.077(6) 0.043(4) 0.063(6) 0.010(4) -0.014(5) 0.015(4)
C7 0.039(3) 0.051(4) 0.036(3) 0.009(3) 0.000(3) -0.002(3)
C8 0.032(2) 0.025(2) 0.022(2) 0.0092(19) 0.0046(18) 0.0023(19)
C9 0.029(2) 0.027(2) 0.025(2) 0.008(2) 0.0017(19) -0.0003(19)
C10 0.030(2) 0.026(2) 0.028(3) 0.006(2) -0.0012(19) 0.0035(19)
C11 0.029(3) 0.035(3) 0.034(3) 0.013(2) 0.003(2) 0.002(2)
C12 0.035(3) 0.035(3) 0.045(4) 0.015(3) 0.003(2) 0.000(2)
C13 0.039(3) 0.029(3) 0.029(3) 0.014(2) -0.007(2) 0.002(2)
C14 0.029(3) 0.031(3) 0.043(3) 0.015(2) 0.000(2) 0.003(2)
C15 0.029(2) 0.033(3) 0.028(3) 0.011(2) 0.0025(19) 0.003(2)
C1' 0.040(3) 0.031(3) 0.017(2) 0.006(2) 0.0027(19) 0.009(2)
C2' 0.039(3) 0.031(3) 0.019(2) 0.008(2) 0.0007(19) 0.006(2)
C3' 0.032(3) 0.028(2) 0.024(2) 0.006(2) 0.0064(19) 0.005(2)
C4' 0.051(3) 0.031(3) 0.025(3) 0.010(2) 0.008(2) 0.003(2)
C5' 0.042(3) 0.034(3) 0.023(3) 0.014(2) 0.003(2) 0.003(2)
C6' 0.040(3) 0.040(3) 0.045(4) 0.009(3) -0.005(3) 0.008(3)
C7' 0.052(4) 0.047(4) 0.054(5) -0.005(4) -0.003(3) -0.005(3)
C8' 0.061(4) 0.031(3) 0.037(3) 0.005(3) 0.000(3) 0.001(3)
C9' 0.047(3) 0.041(3) 0.033(3) 0.011(3) 0.005(3) 0.013(3)
C10' 0.040(3) 0.033(3) 0.032(3) 0.011(2) -0.002(2) 0.002(2)
C11' 0.044(3) 0.030(3) 0.032(3) 0.005(2) -0.002(2) -0.001(2)
C12' 0.042(3) 0.045(4) 0.029(3) 0.007(3) -0.007(2) 0.004(3)
C2" 0.028(2) 0.027(3) 0.024(3) 0.008(2) 0.0036(19) 0.002(2)
C3" 0.043(3) 0.032(3) 0.025(3) 0.004(2) 0.000(2) 0.010(2)
C4" 0.044(3) 0.034(3) 0.031(3) 0.003(3) 0.000(3) 0.006(3)
C5" 0.042(3) 0.038(3) 0.020(2) 0.006(2) 0.008(2) 0.004(2)
I21 0.03825(19) 0.0348(2) 0.03266(18) 0.01447(14) 0.00474(13) 0.00091(14)
O21 0.031(2) 0.068(4) 0.045(3) 0.014(3) -0.0048(19) 0.003(2)
O22 0.029(2) 0.100(5) 0.075(4) 0.033(4) -0.017(3) -0.007(3)
O23 0.033(2) 0.042(2) 0.0254(19) 0.0128(17) -0.0002(15) 0.0095(17)
O24 0.048(2) 0.048(3) 0.023(2) 0.0124(19) -0.0046(17) -0.013(2)
O21' 0.058(3) 0.085(4) 0.025(2) 0.020(3) -0.005(2) -0.024(3)
N21 0.039(3) 0.054(3) 0.025(2) 0.013(2) -0.003(2) -0.009(2)
N22 0.0267(19) 0.028(2) 0.0186(19) 0.0058(17) 0.0017(15) -0.0002(16)
N21" 0.033(2) 0.033(2) 0.0152(19) 0.0082(17) 0.0047(16) 0.0017(18)
C21 0.034(3) 0.067(5) 0.029(3) 0.029(3) -0.001(2) -0.004(3)
C22 0.039(3) 0.068(5) 0.023(3) 0.019(3) -0.010(2) -0.016(3)
C23 0.043(4) 0.080(6) 0.035(3) 0.024(4) -0.007(3) -0.026(4)
C24 0.082(7) 0.072(6) 0.058(6) 0.027(5) 0.003(5) -0.009(5)
C25 0.081(2) 0.091(10) 0.090(9) 0.041(7) -0.009(11) -0.028(12)
C26 0.072(7) 0.090(9) 0.096(9) 0.046(7) -0.007(6) -0.025(6)
C27 0.026(3) 0.103(8) 0.072(6) 0.023(5) 0.011(3) 0.007(4)
C28 0.024(2) 0.025(2) 0.022(2) 0.0078(19) 0.0023(17) 0.0003(17)
C29 0.032(3) 0.037(3) 0.024(3) 0.012(2) 0.005(2) -0.004(2)
C30 0.030(2) 0.037(3) 0.019(2) 0.015(2) -0.0016(18) -0.002(2)
C31 0.055(4) 0.033(3) 0.021(3) 0.006(2) 0.009(2) -0.002(3)
C32 0.048(3) 0.036(3) 0.020(2) 0.012(2) 0.004(2) -0.006(2)
C33 0.029(2) 0.036(3) 0.022(2) 0.013(2) 0.0008(19) -0.003(2)
C34 0.039(3) 0.033(3) 0.017(2) 0.007(2) 0.0017(19) 0.001(2)
C35 0.042(3) 0.035(3) 0.019(2) 0.007(2) 0.003(2) -0.007(2)
C21' 0.046(3) 0.038(3) 0.021(3) 0.010(2) -0.002(2) -0.010(3)
C22' 0.044(3) 0.032(3) 0.022(3) 0.006(2) 0.010(2) -0.001(2)
C23' 0.030(2) 0.032(3) 0.020(2) 0.008(2) 0.0068(18) 0.000(2)
C24' 0.056(4) 0.032(3) 0.030(3) 0.009(2) 0.012(3) 0.008(3)
C25' 0.045(3) 0.033(3) 0.027(3) 0.012(2) 0.008(2) 0.006(2)
C26' 0.039(4) 0.061(5) 0.076(6) -0.012(5) -0.005(4) 0.007(3)
C27' 0.049(5) 0.070(6) 0.093(8) -0.022(6) 0.010(5) 0.012(4)
C28' 0.066(5) 0.041(4) 0.072(6) -0.012(4) 0.006(4) 0.005(4)
C29' 0.049(5) 0.053(6) 0.155(14) -0.023(8) 0.024(7) -0.005(4)
C30' 0.043(4) 0.046(5) 0.142(11) -0.022(6) 0.025(5) -0.001(3)
C31' 0.056(4) 0.043(4) 0.033(3) -0.004(3) 0.017(3) 0.003(3)
C32' 0.053(4) 0.032(3) 0.035(3) 0.007(3) 0.010(3) 0.006(3)
C22" 0.032(2) 0.027(2) 0.023(2) 0.009(2) 0.0056(19) 0.0035(19)
C23" 0.057(4) 0.024(3) 0.027(3) 0.002(2) 0.004(3) 0.003(3)
C24" 0.051(4) 0.039(3) 0.024(3) 0.006(3) -0.004(3) -0.013(3)
C25" 0.042(3) 0.036(3) 0.021(3) 0.008(2) -0.005(2) -0.003(2)

loop_
_atom_type_symbol
_atom_type_description
_atom_type_scat_dispersion_real
_atom_type_scat_dispersion_imag
_atom_type_scat_source
C C 0.0033 0.0016 'International Tables Vol C Tables 4.2.6.8 and 6.1.1.4'
H H 0.0000 0.0000 'International Tables Vol C Tables 4.2.6.8 and 6.1.1.4'
I I -0.4742 1.8119 'International Tables Vol C Tables 4.2.6.8 and 6.1.1.4'
N N 0.0061 0.0033 'International Tables Vol C Tables 4.2.6.8 and 6.1.1.4'
O O 0.0106 0.0060 'International Tables Vol C Tables 4.2.6.8 and 6.1.1.4'

loop_
_geom_angle_atom_site_label_1
_geom_angle_atom_site_label_2
_geom_angle_atom_site_label_3
_geom_angle
_geom_angle_site_symmetry_1
_geom_angle_site_symmetry_3
_geom_angle_publ_flag
C1 O2 C7 118.2(5) . . ?
C1' N1 C2 121.9(5) . . ?
C1' N1 H1N 121(6) . . ?
C2 N1 H1N 115(6) . . ?
C8 N2 C3' 124.5(5) . . ?
C8 N2 H2N 120(5) . . ?
C3' N2 H2N 115(5) . . ?
C9 N1" C5" 127.8(5) . . ?
C9 N1" C2" 118.6(5) . . ?
C5" N1" C2" 111.2(5) . . ?
O1 C1 O2 123.3(7) . . ?
O1 C1 C2 125.0(6) . . ?
O2 C1 C2 111.7(5) . . ?
N1 C2 C3 112.2(5) . . ?
N1 C2 C1 109.2(5) . . ?
C3 C2 C1 111.7(5) . . ?
N1 C2 H2 107.9 . . ?
C3 C2 H2 107.9 . . ?
C1 C2 H2 107.9 . . ?
C2 C3 C4 115.2(6) . . ?
C2 C3 H3A 108.5 . . ?
C4 C3 H3A 108.5 . . ?
C2 C3 H3B 108.5 . . ?
C4 C3 H3B 108.5 . . ?
H3A C3 H3B 107.5 . . ?
C5 C4 C6 110.8(9) . . ?
C5 C4 C3 113.7(10) . . ?
C6 C4 C3 109.5(7) . . ?
C5 C4 H4 107.5 . . ?
C6 C4 H4 107.5 . . ?
C3 C4 H4 107.5 . . ?
C4 C5 H5A 109.5 . . ?
C4 C5 H5B 109.5 . . ?
H5A C5 H5B 109.5 . . ?
C4 C5 H5C 109.5 . . ?
H5A C5 H5C 109.5 . . ?
H5B C5 H5C 109.5 . . ?
C4 C6 H6A 109.5 . . ?
C4 C6 H6B 109.5 . . ?
H6A C6 H6B 109.5 . . ?
C4 C6 H6C 109.5 . . ?
H6A C6 H6C 109.5 . . ?
H6B C6 H6C 109.5 . . ?
O2 C7 H7A 109.5 . . ?
O2 C7 H7B 109.5 . . ?
H7A C7 H7B 109.5 . . ?
O2 C7 H7C 109.5 . . ?
H7A C7 H7C 109.5 . . ?
H7B C7 H7C 109.5 . . ?
O3 C8 N2 123.8(5) . . ?
O3 C8 C2" 121.4(5) . . ?
N2 C8 C2" 114.7(5) . . ?
O4 C9 N1" 121.4(6) . . ?
O4 C9 C10 119.5(5) . . ?
N1" C9 C10 119.1(5) . . ?
C15 C10 C11 118.8(5) . . ?
C15 C10 C9 116.7(5) . . ?
C11 C10 C9 124.2(5) . . ?
C12 C11 C10 121.6(6) . . ?
C12 C11 H11 119.2 . . ?
C10 C11 H11 119.2 . . ?
C11 C12 C13 118.2(6) . . ?
C11 C12 H12 120.9 . . ?
C13 C12 H12 120.9 . . ?
C14 C13 C12 121.5(6) . . ?
C14 C13 I1 118.9(4) . . ?
C12 C13 I1 119.5(5) . . ?
C13 C14 C15 119.0(5) . . ?
C13 C14 H14 120.5 . . ?
C15 C14 H14 120.5 . . ?
C14 C15 C10 120.8(6) . . ?
C14 C15 H15 119.6 . . ?
C10 C15 H15 119.6 . . ?
O1' C1' N1 121.7(6) . . ?
O1' C1' C2' 120.8(5) . . ?
N1 C1' C2' 117.4(5) . . ?
C12' C2' C1' 110.6(5) . . ?
C12' C2' C11' 108.0(5) . . ?
C1' C2' C11' 111.0(5) . . ?
C12' C2' C3' 110.0(5) . . ?
C1' C2' C3' 107.5(5) . . ?
C11' C2' C3' 109.7(5) . . ?
N2 C3' C4' 109.2(5) . . ?
N2 C3' C2' 112.9(5) . . ?
C4' C3' C2' 111.5(5) . . ?
N2 C3' H3' 107.7 . . ?
C4' C3' H3' 107.7 . . ?
C2' C3' H3' 107.7 . . ?
C5' C4' C3' 113.6(5) . . ?
C5' C4' H4'1 108.8 . . ?
C3' C4' H4'1 108.8 . . ?
C5' C4' H4'2 108.8 . . ?
C3' C4' H4'2 108.8 . . ?
H4'1 C4' H4'2 107.7 . . ?
C6' C5' C10' 119.2(6) . . ?
C6' C5' C4' 120.5(6) . . ?
C10' C5' C4' 120.4(6) . . ?
C5' C6' C7' 121.5(7) . . ?
C5' C6' H6' 119.2 . . ?
C7' C6' H6' 119.2 . . ?
C8' C7' C6' 118.5(7) . . ?
C8' C7' H7' 120.8 . . ?
C6' C7' H7' 120.8 . . ?
C7' C8' C9' 121.1(7) . . ?
C7' C8' H8' 119.5 . . ?
C9' C8' H8' 119.5 . . ?
C10' C9' C8' 119.8(6) . . ?
C10' C9' H9' 120.1 . . ?
C8' C9' H9' 120.1 . . ?
C9' C10' C5' 120.0(6) . . ?
C9' C10' H10' 120.0 . . ?
C5' C10' H10' 120.0 . . ?
C2' C11' H11A 109.5 . . ?
C2' C11' H11B 109.5 . . ?
H11A C11' H11B 109.5 . . ?
C2' C11' H11C 109.5 . . ?
H11A C11' H11C 109.5 . . ?
H11B C11' H11C 109.5 . . ?
C2' C12' H12A 109.5 . . ?
C2' C12' H12B 109.5 . . ?
H12A C12' H12B 109.5 . . ?
C2' C12' H12C 109.5 . . ?
H12A C12' H12C 109.5 . . ?
H12B C12' H12C 109.5 . . ?
N1" C2" C8 113.1(5) . . ?
N1" C2" C3" 104.0(5) . . ?
C8 C2" C3" 110.8(5) . . ?
N1" C2" H2" 109.6 . . ?
C8 C2" H2" 109.6 . . ?
C3" C2" H2" 109.6 . . ?
C2" C3" C4" 103.3(5) . . ?
C2" C3" H3"1 111.1 . . ?
C4" C3" H3"1 111.1 . . ?
C2" C3" H3"2 111.1 . . ?
C4" C3" H3"2 111.1 . . ?
H3"1 C3" H3"2 109.1 . . ?
C5" C4" C3" 102.1(5) . . ?
C5" C4" H4"1 111.3 . . ?
C3" C4" H4"1 111.3 . . ?
C5" C4" H4"2 111.3 . . ?
C3" C4" H4"2 111.3 . . ?
H4"1 C4" H4"2 109.2 . . ?
N1" C5" C4" 104.2(5) . . ?
N1" C5" H5"1 110.9 . . ?
C4" C5" H5"1 110.9 . . ?
N1" C5" H5"2 110.9 . . ?
C4" C5" H5"2 110.9 . . ?
H5"1 C5" H5"2 108.9 . . ?
C21 O22 C27 117.6(7) . . ?
C21' N21 C22 120.0(6) . . ?
C21' N21 H21N 132(6) . . ?
C22 N21 H21N 96(6) . . ?
C28 N22 C23' 124.6(5) . . ?
C28 N22 H22N 119(5) . . ?
C23' N22 H22N 116(5) . . ?
C29 N21" C25" 130.3(5) . . ?
C29 N21" C22" 117.9(5) . . ?
C25" N21" C22" 111.6(5) . . ?
O21 C21 O22 121.4(8) . . ?
O21 C21 C22 126.7(6) . . ?
O22 C21 C22 111.9(7) . . ?
N21 C22 C21 110.1(6) . . ?
N21 C22 C23 108.6(7) . . ?
C21 C22 C23 112.9(7) . . ?
N21 C22 H22 108.4 . . ?
C21 C22 H22 108.4 . . ?
C23 C22 H22 108.4 . . ?
C24 C23 C22 116.6(8) . . ?
C24 C23 H23A 108.2 . . ?
C22 C23 H23A 108.2 . . ?
C24 C23 H23B 108.2 . . ?
C22 C23 H23B 108.2 . . ?
H23A C23 H23B 107.3 . . ?
C23 C24 C26 113.9(10) . . ?
C23 C24 C25 107.4(11) . . ?
C26 C24 C25 107.3(10) . . ?
C23 C24 H24 109.4 . . ?
C26 C24 H24 109.4 . . ?
C25 C24 H24 109.4 . . ?
C24 C25 H25A 109.5 . . ?
C24 C25 H25B 109.5 . . ?
H25A C25 H25B 109.5 . . ?
C24 C25 H25C 109.5 . . ?
H25A C25 H25C 109.5 . . ?
H25B C25 H25C 109.5 . . ?
C24 C26 H26A 109.5 . . ?
C24 C26 H26B 109.5 . . ?
H26A C26 H26B 109.5 . . ?
C24 C26 H26C 109.5 . . ?
H26A C26 H26C 109.5 . . ?
H26B C26 H26C 109.5 . . ?
O22 C27 H27A 109.5 . . ?
O22 C27 H27B 109.5 . . ?
H27A C27 H27B 109.5 . . ?
O22 C27 H27C 109.5 . . ?
H27A C27 H27C 109.5 . . ?
H27B C27 H27C 109.5 . . ?
O23 C28 N22 124.9(5) . . ?
O23 C28 C22" 120.8(5) . . ?
N22 C28 C22" 114.2(5) . . ?
O24 C29 N21" 120.3(5) . . ?
O24 C29 C30 118.0(5) . . ?
N21" C29 C30 121.6(5) . . ?
C35 C30 C31 118.8(5) . . ?
C35 C30 C29 116.5(5) . . ?
C31 C30 C29 124.6(6) . . ?
C30 C31 C32 119.5(6) . . ?
C30 C31 H31 120.3 . . ?
C32 C31 H31 120.3 . . ?
C33 C32 C31 121.0(5) . . ?
C33 C32 H32 119.5 . . ?
C31 C32 H32 119.5 . . ?
C32 C33 C34 119.7(6) . . ?
C32 C33 I21 121.8(4) . . ?
C34 C33 I21 118.3(4) . . ?
C35 C34 C33 118.8(5) . . ?
C35 C34 H34 120.6 . . ?
C33 C34 H34 120.6 . . ?
C34 C35 C30 122.2(5) . . ?
C34 C35 H35 118.9 . . ?
C30 C35 H35 118.9 . . ?
O21' C21' N21 120.8(6) . . ?
O21' C21' C22' 123.6(6) . . ?
N21 C21' C22' 115.6(5) . . ?
C32' C22' C31' 108.9(6) . . ?
C32' C22' C21' 112.8(5) . . ?
C31' C22' C21' 108.7(6) . . ?
C32' C22' C23' 110.4(5) . . ?
C31' C22' C23' 108.6(5) . . ?
C21' C22' C23' 107.3(5) . . ?
N22 C23' C24' 108.6(5) . . ?
N22 C23' C22' 111.7(5) . . ?
C24' C23' C22' 115.0(5) . . ?
N22 C23' H23' 107.1 . . ?
C24' C23' H23' 107.1 . . ?
C22' C23' H23' 107.1 . . ?
C25' C24' C23' 114.0(6) . . ?
C25' C24' H24A 108.8 . . ?
C23' C24' H24A 108.8 . . ?
C25' C24' H24B 108.8 . . ?
C23' C24' H24B 108.8 . . ?
H24A C24' H24B 107.7 . . ?
C30' C25' C26' 118.7(7) . . ?
C30' C25' C24' 121.3(7) . . ?
C26' C25' C24' 119.9(7) . . ?
C27' C26' C25' 120.4(8) . . ?
C27' C26' H26' 119.8 . . ?
C25' C26' H26' 119.8 . . ?
C26' C27' C28' 120.2(8) . . ?
C26' C27' H27' 119.9 . . ?
C28' C27' H27' 119.9 . . ?
C29' C28' C27' 117.0(8) . . ?
C29' C28' H28' 121.5 . . ?
C27' C28' H28' 121.5 . . ?
C28' C29' C30' 122.6(9) . . ?
C28' C29' H29' 118.7 . . ?
C30' C29' H29' 118.7 . . ?
C25' C30' C29' 120.7(8) . . ?
C25' C30' H30' 119.7 . . ?
C29' C30' H30' 119.7 . . ?
C22' C31' H31A 109.5 . . ?
C22' C31' H31B 109.5 . . ?
H31A C31' H31B 109.5 . . ?
C22' C31' H31C 109.5 . . ?
H31A C31' H31C 109.5 . . ?
H31B C31' H31C 109.5 . . ?
C22' C32' H32A 109.5 . . ?
C22' C32' H32B 109.5 . . ?
H32A C32' H32B 109.5 . . ?
C22' C32' H32C 109.5 . . ?
H32A C32' H32C 109.5 . . ?
H32B C32' H32C 109.5 . . ?
N21" C22" C28 111.9(4) . . ?
N21" C22" C23" 103.2(5) . . ?
C28 C22" C23" 110.4(5) . . ?
N21" C22" H22" 110.4 . . ?
C28 C22" H22" 110.4 . . ?
C23" C22" H22" 110.4 . . ?
C24" C23" C22" 104.1(5) . . ?
C24" C23" H23C 110.9 . . ?
C22" C23" H23C 110.9 . . ?
C24" C23" H23D 110.9 . . ?
C22" C23" H23D 110.9 . . ?
H23C C23" H23D 109.0 . . ?
C25" C24" C23" 103.0(6) . . ?
C25" C24" H24C 111.2 . . ?
C23" C24" H24C 111.2 . . ?
C25" C24" H24D 111.2 . . ?
C23" C24" H24D 111.2 . . ?
H24C C24" H24D 109.1 . . ?
N21" C25" C24" 104.0(5) . . ?
N21" C25" H25D 110.9 . . ?
C24" C25" H25D 110.9 . . ?
N21" C25" H25E 110.9 . . ?
C24" C25" H25E 110.9 . . ?
H25D C25" H25E 109.0 . . ?

loop_
_geom_bond_atom_site_label_1
_geom_bond_atom_site_label_2
_geom_bond_distance
_geom_bond_site_symmetry_2
_geom_bond_publ_flag
I1 C13 2.100(6) . ?
O1 C1 1.216(8) . ?
O2 C1 1.324(8) . ?
O2 C7 1.441(9) . ?
O3 C8 1.231(7) . ?
O4 C9 1.226(7) . ?
O1' C1' 1.236(7) . ?
N1 C1' 1.332(8) . ?
N1 C2 1.463(8) . ?
N1 H1N 0.90(6) . ?
N2 C8 1.330(7) . ?
N2 C3' 1.451(8) . ?
N2 H2N 0.89(2) . ?
N1" C9 1.345(8) . ?
N1" C5" 1.477(8) . ?
N1" C2" 1.484(8) . ?
C1 C2 1.522(10) . ?
C2 C3 1.519(9) . ?
C2 H2 1.0000 . ?
C3 C4 1.522(11) . ?
C3 H3A 0.9900 . ?
C3 H3B 0.9900 . ?
C4 C5 1.465(15) . ?
C4 C6 1.518(12) . ?
C4 H4 1.0000 . ?
C5 H5A 0.9800 . ?
C5 H5B 0.9800 . ?
C5 H5C 0.9800 . ?
C6 H6A 0.9800 . ?
C6 H6B 0.9800 . ?
C6 H6C 0.9800 . ?
C7 H7A 0.9800 . ?
C7 H7B 0.9800 . ?
C7 H7C 0.9800 . ?
C8 C2" 1.532(8) . ?
C9 C10 1.507(8) . ?
C10 C15 1.392(8) . ?
C10 C11 1.398(9) . ?
C11 C12 1.379(9) . ?
C11 H11 0.9500 . ?
C12 C13 1.402(9) . ?
C12 H12 0.9500 . ?
C13 C14 1.385(9) . ?
C14 C15 1.391(9) . ?
C14 H14 0.9500 . ?
C15 H15 0.9500 . ?
C1' C2' 1.530(9) . ?
C2' C12' 1.526(9) . ?
C2' C11' 1.565(9) . ?
C2' C3' 1.585(8) . ?
C3' C4' 1.536(9) . ?
C3' H3' 1.0000 . ?
C4' C5' 1.517(9) . ?
C4' H4'1 0.9900 . ?
C4' H4'2 0.9900 . ?
C5' C6' 1.391(10) . ?
C5' C10' 1.391(9) . ?
C6' C7' 1.392(11) . ?
C6' H6' 0.9500 . ?
C7' C8' 1.381(13) . ?
C7' H7' 0.9500 . ?
C8' C9' 1.394(11) . ?
C8' H8' 0.9500 . ?
C9' C10' 1.391(9) . ?
C9' H9' 0.9500 . ?
C10' H10' 0.9500 . ?
C11' H11A 0.9800 . ?
C11' H11B 0.9800 . ?
C11' H11C 0.9800 . ?
C12' H12A 0.9800 . ?
C12' H12B 0.9800 . ?
C12' H12C 0.9800 . ?
C2" C3" 1.536(8) . ?
C2" H2" 1.0000 . ?
C3" C4" 1.566(10) . ?
C3" H3"1 0.9900 . ?
C3" H3"2 0.9900 . ?
C4" C5" 1.516(9) . ?
C4" H4"1 0.9900 . ?
C4" H4"2 0.9900 . ?
C5" H5"1 0.9900 . ?
C5" H5"2 0.9900 . ?
I21 C33 2.092(6) . ?
O21 C21 1.212(10) . ?
O22 C21 1.338(9) . ?
O22 C27 1.448(15) . ?
O23 C28 1.230(7) . ?
O24 C29 1.250(8) . ?
O21' C21' 1.227(8) . ?
N21 C21' 1.374(8) . ?
N21 C22 1.471(10) . ?
N21 H21N 0.90(2) . ?
N22 C28 1.332(7) . ?
N22 C23' 1.455(7) . ?
N22 H22N 0.91(2) . ?
N21" C29 1.339(8) . ?
N21" C25" 1.469(7) . ?
N21" C22" 1.487(8) . ?
C21 C22 1.485(12) . ?
C22 C23 1.540(11) . ?
C22 H22 1.0000 . ?
C23 C24 1.476(16) . ?
C23 H23A 0.9900 . ?
C23 H23B 0.9900 . ?
C24 C26 1.513(16) . ?
C24 C25 1.64(2) . ?
C24 H24 1.0000 . ?
C25 H25A 0.9800 . ?
C25 H25B 0.9800 . ?
C25 H25C 0.9800 . ?
C26 H26A 0.9800 . ?
C26 H26B 0.9800 . ?
C26 H26C 0.9800 . ?
C27 H27A 0.9800 . ?
C27 H27B 0.9800 . ?
C27 H27C 0.9800 . ?
C28 C22" 1.539(7) . ?
C29 C30 1.493(8) . ?
C30 C35 1.393(9) . ?
C30 C31 1.394(8) . ?
C31 C32 1.398(9) . ?
C31 H31 0.9500 . ?
C32 C33 1.383(9) . ?
C32 H32 0.9500 . ?
C33 C34 1.402(8) . ?
C34 C35 1.377(9) . ?
C34 H34 0.9500 . ?
C35 H35 0.9500 . ?
C21' C22' 1.539(10) . ?
C22' C32' 1.522(10) . ?
C22' C31' 1.528(9) . ?
C22' C23' 1.560(8) . ?
C23' C24' 1.519(9) . ?
C23' H23' 1.0000 . ?
C24' C25' 1.509(9) . ?
C24' H24A 0.9900 . ?
C24' H24B 0.9900 . ?
C25' C30' 1.357(12) . ?
C25' C26' 1.395(11) . ?
C26' C27' 1.384(13) . ?
C26' H26' 0.9500 . ?
C27' C28' 1.423(14) . ?
C27' H27' 0.9500 . ?
C28' C29' 1.348(14) . ?
C28' H28' 0.9500 . ?
C29' C30' 1.386(14) . ?
C29' H29' 0.9500 . ?
C30' H30' 0.9500 . ?
C31' H31A 0.9800 . ?
C31' H31B 0.9800 . ?
C31' H31C 0.9800 . ?
C32' H32A 0.9800 . ?
C32' H32B 0.9800 . ?
C32' H32C 0.9800 . ?
C22" C23" 1.539(8) . ?
C22" H22" 1.0000 . ?
C23" C24" 1.534(11) . ?
C23" H23C 0.9900 . ?
C23" H23D 0.9900 . ?
C24" C25" 1.522(9) . ?
C24" H24C 0.9900 . ?
C24" H24D 0.9900 . ?
C25" H25D 0.9900 . ?
C25" H25E 0.9900 . ?

loop_
_geom_hbond_atom_site_label_D
_geom_hbond_atom_site_label_H
_geom_hbond_atom_site_label_A
_geom_hbond_distance_DH
_geom_hbond_distance_HA
_geom_hbond_distance_DA
_geom_hbond_angle_DHA
_geom_hbond_site_symmetry_A
N22 H22N O21 0.91(2) 2.01(2) 2.916(7) 173(7) .
N21 H21N O24 0.90(2) 2.06(2) 2.960(7) 175(9) .
N2 H2N O1 0.89(2) 2.21(3) 3.071(7) 163(7) .
N1 H1N O4 0.90(6) 2.10(4) 2.945(7) 158(8) .

loop_
_geom_torsion_atom_site_label_1
_geom_torsion_atom_site_label_2
_geom_torsion_atom_site_label_3
_geom_torsion_atom_site_label_4
_geom_torsion
_geom_torsion_site_symmetry_1
_geom_torsion_site_symmetry_2
_geom_torsion_site_symmetry_3
_geom_torsion_site_symmetry_4
_geom_torsion_publ_flag
C7 O2 C1 O1 0.9(10) . . . . ?
C7 O2 C1 C2 178.1(6) . . . . ?
C1' N1 C2 C3 147.6(6) . . . . ?
C1' N1 C2 C1 -88.0(7) . . . . ?
O1 C1 C2 N1 -19.9(9) . . . . ?
O2 C1 C2 N1 162.9(5) . . . . ?
O1 C1 C2 C3 104.8(8) . . . . ?
O2 C1 C2 C3 -72.4(7) . . . . ?
N1 C2 C3 C4 -57.5(8) . . . . ?
C1 C2 C3 C4 179.6(7) . . . . ?
C2 C3 C4 C5 -54.0(12) . . . . ?
C2 C3 C4 C6 -178.6(8) . . . . ?
C3' N2 C8 O3 -2.5(9) . . . . ?
C3' N2 C8 C2" 174.6(5) . . . . ?
C5" N1" C9 O4 168.3(6) . . . . ?
C2" N1" C9 O4 7.4(8) . . . . ?
C5" N1" C9 C10 -9.4(9) . . . . ?
C2" N1" C9 C10 -170.3(5) . . . . ?
O4 C9 C10 C15 -37.5(8) . . . . ?
N1" C9 C10 C15 140.1(6) . . . . ?
O4 C9 C10 C11 136.1(6) . . . . ?
N1" C9 C10 C11 -46.2(8) . . . . ?
C15 C10 C11 C12 -0.7(10) . . . . ?
C9 C10 C11 C12 -174.2(6) . . . . ?
C10 C11 C12 C13 -1.9(10) . . . . ?
C11 C12 C13 C14 2.4(10) . . . . ?
C11 C12 C13 I1 -177.3(5) . . . . ?
C12 C13 C14 C15 -0.2(10) . . . . ?
I1 C13 C14 C15 179.5(5) . . . . ?
C13 C14 C15 C10 -2.4(10) . . . . ?
C11 C10 C15 C14 2.9(9) . . . . ?
C9 C10 C15 C14 176.9(5) . . . . ?
C2 N1 C1' O1' -12.3(9) . . . . ?
C2 N1 C1' C2' 163.2(5) . . . . ?
O1' C1' C2' C12' -22.2(8) . . . . ?
N1 C1' C2' C12' 162.2(6) . . . . ?
O1' C1' C2' C11' -142.1(6) . . . . ?
N1 C1' C2' C11' 42.3(7) . . . . ?
O1' C1' C2' C3' 97.9(6) . . . . ?
N1 C1' C2' C3' -77.6(7) . . . . ?
C8 N2 C3' C4' -138.4(6) . . . . ?
C8 N2 C3' C2' 97.0(6) . . . . ?
C12' C2' C3' N2 -169.7(5) . . . . ?
C1' C2' C3' N2 69.9(6) . . . . ?
C11' C2' C3' N2 -51.0(7) . . . . ?
C12' C2' C3' C4' 67.0(7) . . . . ?
C1' C2' C3' C4' -53.5(6) . . . . ?
C11' C2' C3' C4' -174.3(5) . . . . ?
N2 C3' C4' C5' 58.7(7) . . . . ?
C2' C3' C4' C5' -175.9(5) . . . . ?
C3' C4' C5' C6' -91.4(8) . . . . ?
C3' C4' C5' C10' 89.9(7) . . . . ?
C10' C5' C6' C7' 1.2(11) . . . . ?
C4' C5' C6' C7' -177.5(7) . . . . ?
C5' C6' C7' C8' 0.4(13) . . . . ?
C6' C7' C8' C9' -1.0(13) . . . . ?
C7' C8' C9' C10' 0.0(12) . . . . ?
C8' C9' C10' C5' 1.7(10) . . . . ?
C6' C5' C10' C9' -2.2(10) . . . . ?
C4' C5' C10' C9' 176.5(6) . . . . ?
C9 N1" C2" C8 -69.7(7) . . . . ?
C5" N1" C2" C8 126.3(5) . . . . ?
C9 N1" C2" C3" 169.9(5) . . . . ?
C5" N1" C2" C3" 6.0(7) . . . . ?
O3 C8 C2" N1" -70.1(7) . . . . ?
N2 C8 C2" N1" 112.7(6) . . . . ?
O3 C8 C2" C3" 46.3(8) . . . . ?
N2 C8 C2" C3" -130.9(5) . . . . ?
N1" C2" C3" C4" -27.4(6) . . . . ?
C8 C2" C3" C4" -149.2(5) . . . . ?
C2" C3" C4" C5" 38.5(6) . . . . ?
C9 N1" C5" C4" -143.5(6) . . . . ?
C2" N1" C5" C4" 18.6(7) . . . . ?
C3" C4" C5" N1" -34.7(6) . . . . ?
C27 O22 C21 O21 2.8(11) . . . . ?
C27 O22 C21 C22 -179.0(7) . . . . ?
C21' N21 C22 C21 -81.1(7) . . . . ?
C21' N21 C22 C23 154.8(6) . . . . ?
O21 C21 C22 N21 -4.9(10) . . . . ?
O22 C21 C22 N21 176.9(6) . . . . ?
O21 C21 C22 C23 116.7(8) . . . . ?
O22 C21 C22 C23 -61.5(8) . . . . ?
N21 C22 C23 C24 -68.1(9) . . . . ?
C21 C22 C23 C24 169.6(8) . . . . ?
C22 C23 C24 C26 168.2(9) . . . . ?
C22 C23 C24 C25 -73.2(12) . . . . ?
C23' N22 C28 O23 -5.9(9) . . . . ?
C23' N22 C28 C22" 171.4(5) . . . . ?
C25" N21" C29 O24 -174.9(6) . . . . ?
C22" N21" C29 O24 0.3(8) . . . . ?
C25" N21" C29 C30 3.4(9) . . . . ?
C22" N21" C29 C30 178.6(5) . . . . ?
O24 C29 C30 C35 28.2(8) . . . . ?
N21" C29 C30 C35 -150.1(6) . . . . ?
O24 C29 C30 C31 -148.7(6) . . . . ?
N21" C29 C30 C31 33.0(9) . . . . ?
C35 C30 C31 C32 2.2(10) . . . . ?
C29 C30 C31 C32 179.0(6) . . . . ?
C30 C31 C32 C33 0.0(11) . . . . ?
C31 C32 C33 C34 -3.1(10) . . . . ?
C31 C32 C33 I21 -178.0(5) . . . . ?
C32 C33 C34 C35 4.0(9) . . . . ?
I21 C33 C34 C35 179.1(5) . . . . ?
C33 C34 C35 C30 -1.9(10) . . . . ?
C31 C30 C35 C34 -1.3(10) . . . . ?
C29 C30 C35 C34 -178.4(6) . . . . ?
C22 N21 C21' O21' -14.8(11) . . . . ?
C22 N21 C21' C22' 164.0(6) . . . . ?
O21' C21' C22' C32' -146.2(7) . . . . ?
N21 C21' C22' C32' 35.0(8) . . . . ?
O21' C21' C22' C31' -25.3(10) . . . . ?
N21 C21' C22' C31' 156.0(6) . . . . ?
O21' C21' C22' C23' 92.0(8) . . . . ?
N21 C21' C22' C23' -86.8(7) . . . . ?
C28 N22 C23' C24' -130.3(6) . . . . ?
C28 N22 C23' C22' 101.8(6) . . . . ?
C32' C22' C23' N22 -60.4(7) . . . . ?
C31' C22' C23' N22 -179.8(6) . . . . ?
C21' C22' C23' N22 62.9(6) . . . . ?
C32' C22' C23' C24' 175.3(5) . . . . ?
C31' C22' C23' C24' 55.9(7) . . . . ?
C21' C22' C23' C24' -61.4(6) . . . . ?
N22 C23' C24' C25' 47.4(7) . . . . ?
C22' C23' C24' C25' 173.4(5) . . . . ?
C23' C24' C25' C30' 77.2(11) . . . . ?
C23' C24' C25' C26' -99.6(9) . . . . ?
C30' C25' C26' C27' -1.7(17) . . . . ?
C24' C25' C26' C27' 175.2(10) . . . . ?
C25' C26' C27' C28' 3.7(19) . . . . ?
C26' C27' C28' C29' -6(2) . . . . ?
C27' C28' C29' C30' 7(2) . . . . ?
C26' C25' C30' C29' 2(2) . . . . ?
C24' C25' C30' C29' -174.7(12) . . . . ?
C28' C29' C30' C25' -5(3) . . . . ?
C29 N21" C22" C28 -64.5(6) . . . . ?
C25" N21" C22" C28 111.6(5) . . . . ?
C29 N21" C22" C23" 176.8(5) . . . . ?
C25" N21" C22" C23" -7.2(6) . . . . ?
O23 C28 C22" N21" -60.1(7) . . . . ?
N22 C28 C22" N21" 122.5(5) . . . . ?
O23 C28 C22" C23" 54.3(7) . . . . ?
N22 C28 C22" C23" -123.2(5) . . . . ?
N21" C22" C23" C24" 27.5(6) . . . . ?
C28 C22" C23" C24" -92.2(6) . . . . ?
C22" C23" C24" C25" -37.6(6) . . . . ?
C29 N21" C25" C24" 159.2(6) . . . . ?
C22" N21" C25" C24" -16.2(7) . . . . ?
C23" C24" C25" N21" 32.8(6) . . . . ?
